data_7246971
loop_
_publ_author_name
'Hanzl, Luk\'a\<s'
'Vinkl\'arek, Jarom\'ir'
'Dost\'al, Libor'
'C\'isa\<rov\'a, Ivana'
'Liteck\'a, Miroslava'
'Honz\'i\<cek, Jan'

_publ_section_title
;
 Stabilization of propene molybdenum and tungsten half--sandwich complexes
 by intramolecular coordination of a thioether function
;
_journal_issue 29
_journal_name_full 'RSC Advances'
_journal_page_first 19746
_journal_page_last 19756
_journal_paper_doi 10.1039/D3RA03383J
_journal_volume 13
_journal_year 2023
_chemical_formula_moiety 'C17 H19 Mo O2 S2, B F4'
_chemical_formula_sum 'C17 H19 B F4 Mo O2 S2'
_chemical_formula_weight 502.19
_space_group_crystal_system monoclinic
_space_group_IT_number 15
_space_group_name_Hall '-I 2ya'
_space_group_name_H-M_alt 'I 1 2/a 1'
_atom_sites_solution_hydrogens geom
_atom_sites_solution_primary dual
_audit_creation_date 2023-01-25
_audit_creation_method
;
Olex2 1.5-alpha
(compiled 2021.10.07 svn.r9718050b for OlexSys, GUI svn.r6410)
;
_audit_update_record
;
2023-02-24 deposited with the CCDC.	2023-06-22 downloaded from the CCDC.
;
_cell_angle_alpha 90
_cell_angle_beta 105.9450(10)
_cell_angle_gamma 90
_cell_formula_units_Z 8
_cell_length_a 13.94230(10)
_cell_length_b 12.29590(10)
_cell_length_c 23.7796(2)
_cell_measurement_reflns_used 53801
_cell_measurement_temperature 100.00(10)
_cell_measurement_theta_max 77.3790
_cell_measurement_theta_min 3.2680
_cell_volume 3919.77(6)
_computing_cell_refinement 'CrysAlisPro 1.171.42.73a (Rigaku OD, 2022)'
_computing_data_collection 'CrysAlisPro 1.171.42.73a (Rigaku OD, 2022)'
_computing_data_reduction 'CrysAlisPro 1.171.42.73a (Rigaku OD, 2022)'
_computing_molecular_graphics 'Olex2 1.5-alpha (Dolomanov et al., 2009)'
_computing_publication_material 'Olex2 1.5-alpha (Dolomanov et al., 2009)'
_computing_structure_refinement 'SHELXL 2018/3 (Sheldrick, 2015)'
_computing_structure_solution 'SHELXT 2018/2 (Sheldrick, 2018)'
_diffrn_ambient_environment N~2~
_diffrn_ambient_temperature 100.00(10)
_diffrn_detector 'Hybrid Pixel Array Detector'
_diffrn_detector_area_resol_mean 10.0000
_diffrn_detector_type HyPix
_diffrn_measured_fraction_theta_full 1.000
_diffrn_measured_fraction_theta_max 1.000
_diffrn_measurement_details
;
List of Runs (angles in degrees, time in seconds):

  # Type    Start    End  Width  t~exp~   \w     \q     \k     \f   Frames
#--------------------------------------------------------------------------
  1  \w     35.00 123.00   0.50    0.12    --   47.70  19.00   0.00  176
  2  \w     99.00 127.00   0.50    0.49    --  107.74  57.00 -90.00   56
  3  \w    130.00 177.00   0.50    0.49    --  107.74  57.00 -90.00   94
  4  \w    149.00 178.00   0.50    0.49    --  107.74  57.00-150.00   58
  5  \w    143.00 175.00   0.50    0.49    --  107.74  69.00 -54.54   64
  6  \w    142.00 176.00   0.50    0.49    --  107.74  77.00   0.00   68
  7  \w     96.00 178.00   0.50    0.49    --  107.74 124.00 -96.00  164
  8  \w    103.00 171.00   0.50    0.49    --  107.74  77.00  30.00  136
  9  \w    104.00 137.00   0.50    0.49    --  107.74  77.00   0.00   66
 10  \w     95.00 172.00   0.50    0.49    --  107.74  57.00 -60.00  154
 11  \w     91.00 167.00   0.50    0.49    --  107.74  65.00  88.92  152
 12  \w     99.00 147.00   0.50    0.49    --  107.74  37.00 150.00   96
 13  \w     93.00 178.00   0.50    0.49    --  107.74  57.00  60.00  170
 14  \w     90.00 128.00   0.50    0.49    --  107.74  69.00 -54.54   76
 15  \w     95.00 175.00   0.50    0.49    --  107.74  57.00-120.00  160
 16  \w     95.00 176.00   0.50    0.49    --  107.74  37.00-180.00  162
 17  \w     95.00 137.00   0.50    0.49    --  107.74  57.00-150.00   84
 18  \w     92.00 175.00   0.50    0.49    --  107.74  68.00 -14.73  166
 19  \w     81.00 169.00   0.50    0.49    --  107.74 146.00  69.00  176
 20  \w     35.00 121.00   0.50    0.12    --   47.70  37.00-180.00  172
 21  \w     77.00 104.00   0.50    0.49    --  107.74 -77.00-180.00   54
 22  \w     34.00  95.00   0.50    0.12    --   47.70-124.00-176.00  122
 23  \w     35.00 111.00   0.50    0.49    --  107.74-124.00-176.00  152
 24  \w     49.00 111.00   0.50    0.49    --  107.74-125.00 -60.00  124
 25  \w     46.00 108.00   0.50    0.12    --   47.70-146.00  18.00  124
 26  \w     46.00 127.00   0.50    0.49    --  107.74-146.00  18.00  162
 27  \w     82.00 107.00   0.50    0.49    --  107.74-106.00 124.22   50
 28  \w     38.00 111.00   0.50    0.49    --  107.74-125.00 150.00  146
 29  \w     38.00 111.00   0.50    0.49    --  107.74-125.00  30.00  146
 30  \w     35.00  60.00   0.50    0.49    --  107.74-106.00 124.22   50
 31  \w     35.00 102.00   0.50    0.49    --  107.74 -99.00  60.00  134
 32  \w     36.00  92.00   0.50    0.49    --  107.74 -99.00  30.00  112
 33  \w     37.00  64.00   0.50    0.49    --  107.74 -57.00 -60.00   54
 34  \w     40.00  96.00   0.50    0.49    --  107.74 -77.00 -90.00  112
 35  \w     36.00 102.00   0.50    0.49    --  107.74 -99.00-150.00  132
 36  \w     36.00  70.00   0.50    0.49    --  107.74 -77.00-180.00   68
 37  \w     31.00 120.00   0.50    0.12    --   47.70  63.00-140.97  178
 38  \w     33.00 120.00   0.50    0.12    --   47.70  57.00-180.00  174
 39  \w     31.00 120.00   0.50    0.12    --   47.70  61.00-114.42  178
 40  \w     35.00 121.00   0.50    0.12    --   47.70  37.00  60.00  172
 41  \w     33.00 120.00   0.50    0.12    --   47.70  57.00  30.00  174
 42  \w     30.00 120.00   0.50    0.12    --   47.70  64.00 -87.74  180
 43  \w     30.00 120.00   0.50    0.12    --   47.70  64.00 -54.65  180
 44  \w     33.00 120.00   0.50    0.12    --   47.70  57.00-159.12  174
 45  \w     33.00 120.00   0.50    0.12    --   47.70  57.00   0.00  174
 46  \w     33.00 120.00   0.50    0.12    --   47.70  57.00  90.00  174
 47  \w     33.00  59.00   0.50    0.12    --   47.70  57.00  60.00   52
 48  \w     35.00  65.00   0.50    0.49    --  107.74 -57.00 150.00   60
 49  \w    -86.00 -12.00   0.50    0.12    --  -47.70 124.00 -96.00  148
 50  \w    -85.00 -13.00   0.50    0.49    --  -86.25 124.00 -96.00  144
 51  \w    -87.00 -62.00   0.50    0.49    --  -86.25 146.00  69.00   50
 52  \w   -101.00 -24.00   0.50    0.12    --  -47.70 146.00  69.00  154
 53  \w   -119.00 -33.00   0.50    0.12    --  -47.70 -57.00  60.00  172
 54  \w    -94.00 -69.00   0.50    0.49    --  -86.25 -63.00 -75.30   50
 55  \w    -99.00 -69.00   0.50    0.49    --  -86.25 -62.00 -36.97   60
 56  \w    -95.00 -69.00   0.50    0.49    --  -86.25 -62.00 -25.06   52
 57  \w    -96.00 -71.00   0.50    0.49    --  -86.25 -62.00 -82.80   50
 58  \w   -102.00 -72.00   0.50    0.49    --  -86.25 -64.00-116.63   60
 59  \w   -103.00 -69.00   0.50    0.49    --  -86.25 -62.00-135.68   68
 60  \w    -95.00 -69.00   0.50    0.49    --  -86.25 -63.00-168.95   52
 61  \w    -97.00 -71.00   0.50    0.49    --  -86.25 -62.00-157.42   52
 62  \w    -96.00 -71.00   0.50    0.49    --  -86.25 -57.00-120.00   50
 63  \w    -99.00 -72.00   0.50    0.49    --  -86.25 -53.00 -75.32   54
 64  \w    -95.00 -69.00   0.50    0.49    --  -86.25 -62.00 -92.17   52
 65  \w    -96.00 -71.00   0.50    0.49    --  -86.25 -57.00 -60.00   50
 66  \w    -98.00 -72.00   0.50    0.49    --  -86.25 -64.00  -1.24   52
 67  \w    -94.00 -69.00   0.50    0.49    --  -86.25 -63.00  15.86   50
 68  \w    -96.00 -71.00   0.50    0.49    --  -86.25 -57.00  52.97   50
 69  \w    -97.00 -69.00   0.50    0.49    --  -86.25 -63.00 107.14   56
 70  \w    -98.00 -69.00   0.50    0.49    --  -86.25 -63.00 148.07   58
 71  \w    -95.00 -70.00   0.50    0.49    --  -86.25 -60.00 172.58   50
 72  \w    -94.00 -69.00   0.50    0.49    --  -86.25 -63.00 158.35   50
 73  \w   -109.00 -71.00   0.50    0.49    --  -86.25 -57.00 120.00   76
 74  \w   -104.00 -69.00   0.50    0.49    --  -86.25 -63.00  81.91   70
 75  \w    -96.00 -70.00   0.50    0.49    --  -86.25 -61.00  46.39   52
 76  \w    -98.00 -72.00   0.50    0.49    --  -86.25 -64.00  -8.60   52
 77  \w   -102.00 -72.00   0.50    0.49    --  -86.25 -64.00  40.05   60
 78  \w   -103.00 -70.00   0.50    0.49    --  -86.25 -60.00  82.51   66
 79  \w   -107.00 -70.00   0.50    0.49    --  -86.25 -60.00  25.65   74
 80  \w   -119.00 -30.00   0.50    0.12    --  -47.70 -63.00  48.55  178
 81  \w    -97.00 -70.00   0.50    0.49    --  -86.25 -63.00-100.02   54
 82  \w    -96.00 -70.00   0.50    0.49    --  -86.25 -62.00-139.62   52
 83  \w   -119.00 -33.00   0.50    0.12    --  -47.70 -57.00-120.00  172
 84  \w   -115.00 -69.00   0.50    0.49    --  -86.25 -62.00  -1.67   92
 85  \w   -119.00 -33.00   0.50    0.12    --  -47.70 -57.00  90.00  172
 86  \w   -110.00 -69.00   0.50    0.49    --  -86.25 -62.00 132.85   82
 87  \w   -119.00 -35.00   0.50    0.12    --  -47.70 -47.00  97.94  168
 88  \w   -119.00 -59.00   0.50    0.12    --  -47.70-146.00  18.00  120
 89  \w   -140.00-114.00   0.50    0.49    --  -86.25 -62.00 132.85   52
 90  \w   -141.00-115.00   0.50    0.49    --  -86.25 -60.00 172.58   52
 91  \w   -157.00-132.00   0.50    0.49    --  -86.25 -60.00  82.51   50
 92  \w   -156.00-130.00   0.50    0.49    --  -86.25 -60.00  25.65   52
 93  \w   -159.00-115.00   0.50    0.49    --  -86.25 -63.00  15.86   88
 94  \w   -146.00-120.00   0.50    0.49    --  -86.25 -57.00 -60.00   52
 95  \w   -158.00-114.00   0.50    0.49    --  -86.25 -62.00-139.62   88
 96  \w   -140.00-114.00   0.50    0.49    --  -86.25 -62.00-135.68   52
 97  \w   -156.00-130.00   0.50    0.49    --  -86.25 -64.00-116.63   52
 98  \w   -159.00-133.00   0.50    0.49    --  -86.25 -63.00 -75.30   52
 99  \w   -159.00-123.00   0.50    0.49    --  -86.25 -62.00 -82.80   72
100  \w   -158.00-132.00   0.50    0.49    --  -86.25 -62.00-157.42   52
101  \w   -158.00-131.00   0.50    0.49    --  -86.25 -63.00-100.02   54
102  \w   -159.00 -74.00   0.50    0.49    --  -86.25-124.00-176.00  170
103  \w   -152.00 -59.00   0.50    0.49    --  -86.25-146.00  18.00  186
;
_diffrn_measurement_device 'four-circle diffractometer'
_diffrn_measurement_device_type 'XtaLAB Synergy, Dualflex, HyPix'
_diffrn_measurement_method '\w scans'
_diffrn_orient_matrix_type 'CrysAlisPro convention (1999,Acta A55,543-557)'
_diffrn_orient_matrix_UB_11 -0.0253995000
_diffrn_orient_matrix_UB_12 -0.0865394000
_diffrn_orient_matrix_UB_13 -0.0486850000
_diffrn_orient_matrix_UB_21 -0.0319831000
_diffrn_orient_matrix_UB_22 0.0903448000
_diffrn_orient_matrix_UB_23 -0.0462389000
_diffrn_orient_matrix_UB_31 0.1074580000
_diffrn_orient_matrix_UB_32 0.0063779000
_diffrn_orient_matrix_UB_33 -0.0054700000
_diffrn_radiation_monochromator mirror
_diffrn_radiation_probe x-ray
_diffrn_radiation_type 'Cu K\a'
_diffrn_radiation_wavelength 1.54184
_diffrn_reflns_av_R_equivalents 0.0520
_diffrn_reflns_av_unetI/netI 0.0139
_diffrn_reflns_Laue_measured_fraction_full 1.000
_diffrn_reflns_Laue_measured_fraction_max 1.000
_diffrn_reflns_limit_h_max 16
_diffrn_reflns_limit_h_min -14
_diffrn_reflns_limit_k_max 14
_diffrn_reflns_limit_k_min -14
_diffrn_reflns_limit_l_max 28
_diffrn_reflns_limit_l_min -28
_diffrn_reflns_number 66765
_diffrn_reflns_point_group_measured_fraction_full 1.000
_diffrn_reflns_point_group_measured_fraction_max 1.000
_diffrn_reflns_theta_full 66.584
_diffrn_reflns_theta_max 66.584
_diffrn_reflns_theta_min 3.867
_diffrn_source 'micro-focus sealed X-ray tube'
_diffrn_source_type 'PhotonJet (Cu) X-ray Source'
_exptl_absorpt_coefficient_mu 7.903
_exptl_absorpt_correction_T_max 1.000
_exptl_absorpt_correction_T_min 0.521
_exptl_absorpt_correction_type gaussian
_exptl_absorpt_process_details
;
CrysAlisPro 1.171.42.73a (Rigaku Oxford Diffraction, 2022)
Numerical absorption correction based on gaussian integration over
a multifaceted crystal model
Empirical absorption correction using spherical harmonics,
implemented in SCALE3 ABSPACK scaling algorithm.
;
_exptl_crystal_colour orange
_exptl_crystal_colour_primary orange
_exptl_crystal_density_diffrn 1.702
_exptl_crystal_description prism
_exptl_crystal_F_000 2016
_exptl_crystal_size_max 0.28
_exptl_crystal_size_mid 0.11
_exptl_crystal_size_min 0.06
_refine_diff_density_max 0.467
_refine_diff_density_min -0.468
_refine_diff_density_rms 0.063
_refine_ls_extinction_method none
_refine_ls_goodness_of_fit_ref 1.076
_refine_ls_hydrogen_treatment constr
_refine_ls_matrix_type full
_refine_ls_number_parameters 246
_refine_ls_number_reflns 3467
_refine_ls_number_restraints 0
_refine_ls_restrained_S_all 1.076
_refine_ls_R_factor_all 0.0196
_refine_ls_R_factor_gt 0.0195
_refine_ls_shift/su_max 0.001
_refine_ls_shift/su_mean 0.000
_refine_ls_structure_factor_coef Fsqd
_refine_ls_weighting_details 'w=1/[\s^2^(Fo^2^)+(0.0282P)^2^+6.2526P] where P=(Fo^2^+2Fc^2^)/3'
_refine_ls_weighting_scheme calc
_refine_ls_wR_factor_gt 0.0519
_refine_ls_wR_factor_ref 0.0519
_reflns_Friedel_coverage 0.000
_reflns_number_gt 3457
_reflns_number_total 3467
_reflns_threshold_expression 'I > 2\s(I)'
_cod_data_source_file d3ra03383j2.cif
_cod_data_source_block jv201113mo1_cu_100k-gg
_cod_database_code 7246971
_shelx_shelxl_version_number 2018/3
_chemical_oxdiff_formula 'C12 H11 Mo S1 O5 F3 '
_shelx_space_group_comment
;
The symmetry employed for this shelxl refinement is uniquely defined
by the following loop, which should always be used as a source of
symmetry information in preference to the above space-group names.
They are only intended as comments.
;
_shelx_estimated_absorpt_t_max 0.648
_shelx_estimated_absorpt_t_min 0.216
_olex2_refinement_description
;
1. Fixed Uiso
 At 1.2 times of:
  All C(H) groups, All C(H,H) groups
 At 1.5 times of:
  All C(H,H,H) groups
2.a Secondary CH2 refined with riding coordinates:
 C9(H9a,H9b), C8(H8a,H8b)
2.b Aromatic/amide H refined with riding coordinates:
 C15(H15), C11(H11), C14(H14), C4(H4), C7(H7), C5(H5), C13(H13), C6(H6),
 C12(H12)
2.c Idealised Me refined as rotating group:
 C17(H17a,H17b,H17c), C16(H16a,H16b,H16c)
;
_olex2_submission_special_instructions 'No special instructions were received'
_oxdiff_exptl_absorpt_empirical_details
;
Empirical correction (ABSPACK) includes:
- Absorption correction using spherical harmonics
- Frame scaling
;
_oxdiff_exptl_absorpt_empirical_full_max 2.321
_oxdiff_exptl_absorpt_empirical_full_min 0.547

loop_
_space_group_symop_operation_xyz
'x, y, z'
'-x+1/2, y, -z'
'x+1/2, y+1/2, z+1/2'
'-x+1, y+1/2, -z+1/2'
'-x, -y, -z'
'x-1/2, -y, z'
'-x+1/2, -y+1/2, -z+1/2'
'x, -y+1/2, z+1/2'

loop_
_atom_site_label
_atom_site_type_symbol
_atom_site_fract_x
_atom_site_fract_y
_atom_site_fract_z
_atom_site_U_iso_or_equiv
_atom_site_adp_type
_atom_site_occupancy
_atom_site_site_symmetry_order
_atom_site_calc_flag
_atom_site_refinement_flags_posn
_atom_site_refinement_flags_adp
_atom_site_refinement_flags_occupancy
_atom_site_disorder_assembly
_atom_site_disorder_group
Mo Mo 0.53787(2) 0.30921(2) 0.61109(2) 0.01340(6) Uani 1 1 d . . . . .
S1 S 0.39985(3) 0.44765(3) 0.59780(2) 0.01557(10) Uani 1 1 d . . . . .
S2 S 0.38666(3) 0.21858(4) 0.54350(2) 0.01758(10) Uani 1 1 d . . . . .
F2 F 0.77424(9) -0.16739(9) 0.65755(6) 0.0308(3) Uani 1 1 d . . . . .
F3 F 0.85058(10) -0.00447(10) 0.67899(6) 0.0403(3) Uani 1 1 d . . . . .
F4 F 0.72648(10) -0.05029(10) 0.71912(6) 0.0363(3) Uani 1 1 d . . . . .
O1 O 0.64023(11) 0.17232(12) 0.53184(6) 0.0268(3) Uani 1 1 d . . . . .
F1 F 0.69065(13) -0.01388(12) 0.62200(6) 0.0543(4) Uani 1 1 d . . . . .
O2 O 0.63778(11) 0.48214(11) 0.54970(7) 0.0294(3) Uani 1 1 d . . . . .
C1 C 0.60268(14) 0.22016(15) 0.56137(8) 0.0195(4) Uani 1 1 d . . . . .
C15 C 0.53315(14) 0.61686(15) 0.64545(8) 0.0195(4) Uani 1 1 d . . . . .
H15 H 0.583365 0.563380 0.658995 0.023 Uiso 1 1 calc R U . . .
C10 C 0.43839(13) 0.58653(14) 0.61239(7) 0.0165(3) Uani 1 1 d . . . . .
C11 C 0.36514(15) 0.66467(15) 0.59175(8) 0.0211(4) Uani 1 1 d . . . . .
H11 H 0.301065 0.643749 0.568237 0.025 Uiso 1 1 calc R U . . .
C14 C 0.55397(15) 0.72621(16) 0.65857(8) 0.0222(4) Uani 1 1 d . . . . .
H14 H 0.618696 0.747616 0.680912 0.027 Uiso 1 1 calc R U . . .
C3 C 0.52490(15) 0.33308(16) 0.70738(7) 0.0189(4) Uani 1 1 d . . . . .
C4 C 0.62390(14) 0.35834(16) 0.70576(7) 0.0207(4) Uani 1 1 d . . . . .
H4 H 0.655887 0.426959 0.714352 0.025 Uiso 1 1 calc R U . . .
C9 C 0.35910(14) 0.41927(15) 0.66351(8) 0.0206(4) Uani 1 1 d . . . . .
H9A H 0.313822 0.477816 0.669077 0.025 Uiso 1 1 calc R U . . .
H9B H 0.321684 0.349876 0.658323 0.025 Uiso 1 1 calc R U . . .
C7 C 0.50685(15) 0.22164(16) 0.69254(8) 0.0210(4) Uani 1 1 d . . . . .
H7 H 0.446947 0.183070 0.690495 0.025 Uiso 1 1 calc R U . . .
C5 C 0.66622(14) 0.26281(17) 0.68903(8) 0.0226(4) Uani 1 1 d . . . . .
H5 H 0.731207 0.256486 0.683899 0.027 Uiso 1 1 calc R U . . .
C2 C 0.59832(14) 0.41907(15) 0.57158(8) 0.0200(4) Uani 1 1 d . . . . .
C13 C 0.48005(16) 0.80395(14) 0.63898(9) 0.0232(4) Uani 1 1 d . . . . .
H13 H 0.494097 0.878364 0.648518 0.028 Uiso 1 1 calc R U . . .
C6 C 0.59400(16) 0.17802(16) 0.68128(8) 0.0231(4) Uani 1 1 d . . . . .
H6 H 0.602690 0.105064 0.670475 0.028 Uiso 1 1 calc R U . . .
C12 C 0.38595(15) 0.77354(16) 0.60562(9) 0.0237(4) Uani 1 1 d . . . . .
H12 H 0.335681 0.827024 0.592227 0.028 Uiso 1 1 calc R U . . .
C17 C 0.38794(16) 0.23786(17) 0.46858(8) 0.0261(4) Uani 1 1 d . . . . .
H17A H 0.383604 0.315688 0.459343 0.039 Uiso 1 1 calc R U . . .
H17B H 0.330902 0.199995 0.442631 0.039 Uiso 1 1 calc R U . . .
H17C H 0.450010 0.208384 0.463037 0.039 Uiso 1 1 calc R U . . .
C8 C 0.44811(15) 0.41187(16) 0.71741(8) 0.0220(4) Uani 1 1 d . . . . .
H8A H 0.478706 0.484692 0.726584 0.026 Uiso 1 1 calc R U . . .
H8B H 0.425339 0.387460 0.751284 0.026 Uiso 1 1 calc R U . . .
C16 C 0.40284(17) 0.07311(15) 0.54995(9) 0.0280(4) Uani 1 1 d . . . . .
H16A H 0.469033 0.053659 0.546301 0.042 Uiso 1 1 calc R U . . .
H16B H 0.351565 0.037283 0.518904 0.042 Uiso 1 1 calc R U . . .
H16C H 0.396730 0.049382 0.588160 0.042 Uiso 1 1 calc R U . . .
B1 B 0.75985(17) -0.05851(17) 0.66945(10) 0.0233(5) Uani 1 1 d . . . . .

loop_
_atom_site_aniso_label
_atom_site_aniso_U_11
_atom_site_aniso_U_22
_atom_site_aniso_U_33
_atom_site_aniso_U_23
_atom_site_aniso_U_13
_atom_site_aniso_U_12
Mo 0.01512(10) 0.01239(9) 0.01124(9) -0.00096(5) 0.00119(6) 0.00171(5)
S1 0.0161(2) 0.0125(2) 0.0166(2) -0.00067(15) 0.00184(16) 0.00031(15)
S2 0.0204(2) 0.0150(2) 0.0159(2) -0.00236(16) 0.00256(17) -0.00232(17)
F2 0.0268(6) 0.0179(5) 0.0439(7) -0.0095(5) 0.0034(5) 0.0013(5)
F3 0.0505(8) 0.0336(7) 0.0463(8) -0.0185(6) 0.0296(6) -0.0232(6)
F4 0.0405(7) 0.0364(7) 0.0399(7) -0.0060(6) 0.0243(6) -0.0070(6)
O1 0.0310(8) 0.0270(7) 0.0236(7) -0.0049(6) 0.0095(6) 0.0063(6)
F1 0.0748(11) 0.0377(8) 0.0384(8) -0.0045(6) -0.0046(7) 0.0263(8)
O2 0.0328(8) 0.0226(7) 0.0380(8) 0.0038(6) 0.0184(7) -0.0019(6)
C1 0.0199(9) 0.0185(9) 0.0179(9) -0.0002(7) 0.0013(7) 0.0007(7)
C15 0.0205(9) 0.0171(9) 0.0208(9) -0.0018(7) 0.0054(7) 0.0014(7)
C10 0.0207(9) 0.0149(8) 0.0149(8) -0.0006(7) 0.0067(7) -0.0006(7)
C11 0.0214(10) 0.0189(9) 0.0221(9) 0.0024(8) 0.0043(8) 0.0012(8)
C14 0.0245(10) 0.0206(9) 0.0212(9) -0.0045(8) 0.0058(8) -0.0039(8)
C3 0.0258(10) 0.0222(9) 0.0079(8) 0.0015(7) 0.0032(7) 0.0036(8)
C4 0.0215(9) 0.0265(10) 0.0103(8) -0.0017(7) -0.0019(7) 0.0001(8)
C9 0.0211(9) 0.0177(9) 0.0261(10) 0.0026(7) 0.0120(8) 0.0018(7)
C7 0.0264(10) 0.0212(9) 0.0143(8) 0.0043(7) 0.0036(7) 0.0026(8)
C5 0.0207(9) 0.0304(11) 0.0136(8) 0.0010(8) -0.0008(7) 0.0076(8)
C2 0.0206(9) 0.0189(9) 0.0202(9) -0.0042(7) 0.0051(8) 0.0037(7)
C13 0.0345(11) 0.0142(9) 0.0218(10) -0.0016(7) 0.0095(9) -0.0023(7)
C6 0.0309(11) 0.0206(9) 0.0156(9) 0.0051(7) 0.0026(8) 0.0104(8)
C12 0.0295(10) 0.0169(9) 0.0252(10) 0.0030(8) 0.0083(8) 0.0044(8)
C17 0.0285(10) 0.0303(11) 0.0159(9) -0.0010(8) 0.0001(8) -0.0059(9)
C8 0.0290(10) 0.0212(9) 0.0181(9) 0.0017(7) 0.0104(8) 0.0037(8)
C16 0.0377(12) 0.0144(9) 0.0324(11) -0.0030(8) 0.0102(9) -0.0054(8)
B1 0.0277(11) 0.0159(10) 0.0268(11) -0.0048(8) 0.0084(9) -0.0012(9)

loop_
_atom_type_symbol
_atom_type_description
_atom_type_scat_dispersion_real
_atom_type_scat_dispersion_imag
_atom_type_scat_source
C C 0.0181 0.0091 'International Tables Vol C Tables 4.2.6.8 and 6.1.1.4'
H H 0.0000 0.0000 'International Tables Vol C Tables 4.2.6.8 and 6.1.1.4'
B B 0.0090 0.0039 'International Tables Vol C Tables 4.2.6.8 and 6.1.1.4'
F F 0.0727 0.0534 'International Tables Vol C Tables 4.2.6.8 and 6.1.1.4'
Mo Mo -0.0483 2.7339 'International Tables Vol C Tables 4.2.6.8 and 6.1.1.4'
O O 0.0492 0.0322 'International Tables Vol C Tables 4.2.6.8 and 6.1.1.4'
S S 0.3331 0.5567 'International Tables Vol C Tables 4.2.6.8 and 6.1.1.4'

loop_
_exptl_crystal_face_index_h
_exptl_crystal_face_index_k
_exptl_crystal_face_index_l
_exptl_crystal_face_perp_dist
-7 -3 11 0.0944
8 2 -9 0.1082
0 -4 12 0.0434
0 4 -12 0.0378
-9 -3 2 0.1296
0 7 8 0.0470
9 1 -5 0.1152
0 -7 -8 0.0470
0 0 -15 0.0245
6 1 -14 0.0838
0 0 15 0.0301
0 -8 4 0.0490
0 8 -4 0.0509
1 1 14 0.0282

loop_
_geom_angle_atom_site_label_1
_geom_angle_atom_site_label_2
_geom_angle_atom_site_label_3
_geom_angle
_geom_angle_site_symmetry_1
_geom_angle_site_symmetry_3
_geom_angle_publ_flag
S1 Mo S2 75.164(14) . . ?
C1 Mo S1 138.43(5) . . ?
C1 Mo S2 79.42(5) . . ?
C1 Mo C3 143.87(7) . . ?
C1 Mo C4 121.25(7) . . ?
C1 Mo C7 116.76(7) . . ?
C1 Mo C5 87.83(7) . . ?
C1 Mo C6 85.76(7) . . ?
C3 Mo S1 77.23(5) . . ?
C3 Mo S2 113.43(5) . . ?
C4 Mo S1 96.84(5) . . ?
C4 Mo S2 148.07(5) . . ?
C4 Mo C3 35.41(7) . . ?
C4 Mo C7 58.98(7) . . ?
C7 Mo S1 96.05(5) . . ?
C7 Mo S2 90.68(5) . . ?
C7 Mo C3 35.01(7) . . ?
C5 Mo S1 132.51(5) . . ?
C5 Mo S2 137.81(5) . . ?
C5 Mo C3 59.52(7) . . ?
C5 Mo C4 36.02(7) . . ?
C5 Mo C7 59.69(7) . . ?
C5 Mo C6 36.39(8) . . ?
C2 Mo S1 83.61(5) . . ?
C2 Mo S2 113.03(5) . . ?
C2 Mo C1 76.74(7) . . ?
C2 Mo C3 122.36(7) . . ?
C2 Mo C4 96.30(7) . . ?
C2 Mo C7 155.14(7) . . ?
C2 Mo C5 102.60(8) . . ?
C2 Mo C6 136.49(8) . . ?
C6 Mo S1 131.32(5) . . ?
C6 Mo S2 102.13(5) . . ?
C6 Mo C3 59.02(7) . . ?
C6 Mo C4 59.75(7) . . ?
C6 Mo C7 35.47(7) . . ?
C10 S1 Mo 116.11(6) . . ?
C10 S1 C9 99.34(8) . . ?
C9 S1 Mo 99.71(6) . . ?
C17 S2 Mo 109.70(7) . . ?
C17 S2 C16 100.34(10) . . ?
C16 S2 Mo 108.64(7) . . ?
O1 C1 Mo 177.62(17) . . ?
C10 C15 H15 120.2 . . ?
C10 C15 C14 119.54(17) . . ?
C14 C15 H15 120.2 . . ?
C15 C10 S1 123.51(14) . . ?
C11 C10 S1 115.94(14) . . ?
C11 C10 C15 120.42(17) . . ?
C10 C11 H11 120.1 . . ?
C10 C11 C12 119.79(18) . . ?
C12 C11 H11 120.1 . . ?
C15 C14 H14 120.0 . . ?
C13 C14 C15 119.97(18) . . ?
C13 C14 H14 120.0 . . ?
C4 C3 Mo 70.65(10) . . ?
C4 C3 C8 126.73(18) . . ?
C7 C3 Mo 72.24(10) . . ?
C7 C3 C4 108.08(17) . . ?
C7 C3 C8 124.97(18) . . ?
C8 C3 Mo 118.60(12) . . ?
Mo C4 H4 121.8 . . ?
C3 C4 Mo 73.94(10) . . ?
C3 C4 H4 126.0 . . ?
C5 C4 Mo 69.92(10) . . ?
C5 C4 C3 107.90(17) . . ?
C5 C4 H4 126.0 . . ?
S1 C9 H9A 109.5 . . ?
S1 C9 H9B 109.5 . . ?
H9A C9 H9B 108.1 . . ?
C8 C9 S1 110.89(13) . . ?
C8 C9 H9A 109.5 . . ?
C8 C9 H9B 109.5 . . ?
Mo C7 H7 122.9 . . ?
C3 C7 Mo 72.75(10) . . ?
C3 C7 H7 126.0 . . ?
C6 C7 Mo 70.00(11) . . ?
C6 C7 C3 108.00(18) . . ?
C6 C7 H7 126.0 . . ?
Mo C5 H5 118.8 . . ?
C4 C5 Mo 74.06(10) . . ?
C4 C5 H5 126.0 . . ?
C4 C5 C6 107.94(17) . . ?
C6 C5 Mo 73.00(10) . . ?
C6 C5 H5 126.0 . . ?
O2 C2 Mo 177.11(17) . . ?
C14 C13 H13 119.8 . . ?
C12 C13 C14 120.33(17) . . ?
C12 C13 H13 119.8 . . ?
Mo C6 H6 120.6 . . ?
C7 C6 Mo 74.53(10) . . ?
C7 C6 C5 108.07(17) . . ?
C7 C6 H6 126.0 . . ?
C5 C6 Mo 70.62(10) . . ?
C5 C6 H6 126.0 . . ?
C11 C12 H12 120.0 . . ?
C13 C12 C11 119.93(18) . . ?
C13 C12 H12 120.0 . . ?
S2 C17 H17A 109.5 . . ?
S2 C17 H17B 109.5 . . ?
S2 C17 H17C 109.5 . . ?
H17A C17 H17B 109.5 . . ?
H17A C17 H17C 109.5 . . ?
H17B C17 H17C 109.5 . . ?
C3 C8 C9 110.77(15) . . ?
C3 C8 H8A 109.5 . . ?
C3 C8 H8B 109.5 . . ?
C9 C8 H8A 109.5 . . ?
C9 C8 H8B 109.5 . . ?
H8A C8 H8B 108.1 . . ?
S2 C16 H16A 109.5 . . ?
S2 C16 H16B 109.5 . . ?
S2 C16 H16C 109.5 . . ?
H16A C16 H16B 109.5 . . ?
H16A C16 H16C 109.5 . . ?
H16B C16 H16C 109.5 . . ?
F3 B1 F2 108.46(17) . . ?
F4 B1 F2 110.09(17) . . ?
F4 B1 F3 109.21(17) . . ?
F1 B1 F2 108.84(17) . . ?
F1 B1 F3 110.07(18) . . ?
F1 B1 F4 110.14(18) . . ?

loop_
_geom_bond_atom_site_label_1
_geom_bond_atom_site_label_2
_geom_bond_distance
_geom_bond_site_symmetry_2
_geom_bond_publ_flag
Mo S1 2.5231(4) . ?
Mo S2 2.5314(4) . ?
Mo C1 2.0002(19) . ?
Mo C3 2.3641(17) . ?
Mo C4 2.3211(17) . ?
Mo C7 2.3574(18) . ?
Mo C5 2.2673(18) . ?
Mo C2 1.963(2) . ?
Mo C6 2.2984(18) . ?
S1 C10 1.7953(18) . ?
S1 C9 1.8370(18) . ?
S2 C17 1.8022(19) . ?
S2 C16 1.804(2) . ?
F2 B1 1.394(2) . ?
F3 B1 1.391(3) . ?
F4 B1 1.387(3) . ?
O1 C1 1.147(2) . ?
F1 B1 1.381(3) . ?
O2 C2 1.154(2) . ?
C15 H15 0.9500 . ?
C15 C10 1.390(3) . ?
C15 C14 1.393(3) . ?
C10 C11 1.390(3) . ?
C11 H11 0.9500 . ?
C11 C12 1.390(3) . ?
C14 H14 0.9500 . ?
C14 C13 1.389(3) . ?
C3 C4 1.426(3) . ?
C3 C7 1.420(3) . ?
C3 C8 1.511(3) . ?
C4 H4 0.9500 . ?
C4 C5 1.420(3) . ?
C9 H9A 0.9900 . ?
C9 H9B 0.9900 . ?
C9 C8 1.522(3) . ?
C7 H7 0.9500 . ?
C7 C6 1.419(3) . ?
C5 H5 0.9500 . ?
C5 C6 1.426(3) . ?
C13 H13 0.9500 . ?
C13 C12 1.385(3) . ?
C6 H6 0.9500 . ?
C12 H12 0.9500 . ?
C17 H17A 0.9800 . ?
C17 H17B 0.9800 . ?
C17 H17C 0.9800 . ?
C8 H8A 0.9900 . ?
C8 H8B 0.9900 . ?
C16 H16A 0.9800 . ?
C16 H16B 0.9800 . ?
C16 H16C 0.9800 . ?

loop_
_geom_torsion_atom_site_label_1
_geom_torsion_atom_site_label_2
_geom_torsion_atom_site_label_3
_geom_torsion_atom_site_label_4
_geom_torsion
_geom_torsion_site_symmetry_1
_geom_torsion_site_symmetry_2
_geom_torsion_site_symmetry_3
_geom_torsion_site_symmetry_4
_geom_torsion_publ_flag
Mo S1 C10 C15 -19.33(17) . . . . ?
Mo S1 C10 C11 164.81(12) . . . . ?
Mo S1 C9 C8 47.40(13) . . . . ?
Mo C3 C4 C5 -62.07(12) . . . . ?
Mo C3 C7 C6 61.48(13) . . . . ?
Mo C3 C8 C9 29.3(2) . . . . ?
Mo C4 C5 C6 -65.66(13) . . . . ?
Mo C7 C6 C5 63.10(13) . . . . ?
Mo C5 C6 C7 -65.66(13) . . . . ?
S1 C10 C11 C12 174.20(15) . . . . ?
S1 C9 C8 C3 -52.05(18) . . . . ?
C15 C10 C11 C12 -1.8(3) . . . . ?
C15 C14 C13 C12 -1.0(3) . . . . ?
C10 S1 C9 C8 -71.32(14) . . . . ?
C10 C15 C14 C13 0.4(3) . . . . ?
C10 C11 C12 C13 1.2(3) . . . . ?
C14 C15 C10 S1 -174.72(14) . . . . ?
C14 C15 C10 C11 1.0(3) . . . . ?
C14 C13 C12 C11 0.2(3) . . . . ?
C3 C4 C5 Mo 64.68(12) . . . . ?
C3 C4 C5 C6 -1.0(2) . . . . ?
C3 C7 C6 Mo -63.25(13) . . . . ?
C3 C7 C6 C5 -0.2(2) . . . . ?
C4 C3 C7 Mo -61.93(12) . . . . ?
C4 C3 C7 C6 -0.4(2) . . . . ?
C4 C3 C8 C9 115.6(2) . . . . ?
C4 C5 C6 Mo 66.36(12) . . . . ?
C4 C5 C6 C7 0.7(2) . . . . ?
C9 S1 C10 C15 86.40(17) . . . . ?
C9 S1 C10 C11 -89.47(15) . . . . ?
C7 C3 C4 Mo 62.95(12) . . . . ?
C7 C3 C4 C5 0.9(2) . . . . ?
C7 C3 C8 C9 -58.3(2) . . . . ?
C8 C3 C4 Mo -111.77(17) . . . . ?
C8 C3 C4 C5 -173.84(17) . . . . ?
C8 C3 C7 Mo 112.91(17) . . . . ?
C8 C3 C7 C6 174.39(16) . . . . ?

loop_
_exptl_oxdiff_crystal_face_indexfrac_h
_exptl_oxdiff_crystal_face_indexfrac_k
_exptl_oxdiff_crystal_face_indexfrac_l
_exptl_oxdiff_crystal_face_x
_exptl_oxdiff_crystal_face_y
_exptl_oxdiff_crystal_face_z
-6.7988 -2.8359 11.4436 -0.1390 -0.5679 -0.8113
8.3164 1.6816 -8.8403 0.0736 0.2947 0.9527
0.1638 -4.3239 12.3992 -0.2336 -0.9692 -0.0778
-0.0468 4.3243 -12.4563 0.2334 0.9681 0.0907
-8.5214 -2.5588 2.4844 0.3169 -0.0735 -0.9456
0.0897 6.7124 7.9903 -0.9722 0.2341 0.0087
8.9729 0.9945 -4.6543 -0.0874 0.0181 0.9960
0.2703 -6.6935 -8.2023 0.9717 -0.2341 0.0312
-0.1428 0.4004 -14.7569 0.6874 0.7231 0.0679
6.0971 0.5397 -13.7798 0.4693 0.4909 0.7340
0.2725 -0.3952 14.6916 -0.6880 -0.7237 -0.0536
0.0255 -7.6994 3.9103 0.4753 -0.8772 -0.0678
-0.0511 7.6997 -3.8955 -0.4754 0.8774 0.0649
0.7306 1.2923 14.2566 -0.8245 -0.5658 0.0088
